data_4038989
loop_
_publ_author_name
'Numez Avila, Aaron Gabriel'
'Desch\^enes-Simard, Beno\^it'
'Arnold, Joseph E.'
'Morency, Mathieu'
'Chartrand, Daniel'
'Maris, Thierry'
'Berger, Gilles'
'Day, Graham M.'
'Hanessian, Stephen'
'Wuest, James D.'

_publ_contact_author_id_orcid 0000-0001-9731-4046
_publ_section_title
;
 Surprising Chemistry of 6.Azidotetrazolo[5,1.a]phthalazine: What a
 Purported Natural Product Reveals about the Polymorphism of Explosives
;
_journal_name_full 'Journal of Organic Chemistry'
_journal_page_first 6680
_journal_page_last 6694
_journal_paper_doi 10.1021/acs.joc.2c00369
_journal_volume 87
_journal_year 2022
_chemical_formula_moiety 'C8 H4 N8'
_chemical_formula_sum 'C8 H4 N8'
_chemical_formula_weight 212.19
_space_group_crystal_system monoclinic
_space_group_IT_number 14
_space_group_name_Hall '-P 2ybc'
_space_group_name_H-M_alt 'P 1 21/c 1'
_atom_sites_solution_hydrogens geom
_atom_sites_solution_primary dual
_audit_contact_author_email thierry.maris@umontreal.ca
_audit_contact_author_name 'Thierry Maris'
_audit_contact_author_phone '+1 514 340 4711 2579'
_audit_creation_date 2021-02-05
_audit_creation_method
;
Olex2 1.3
(compiled 2020.11.12 svn.r5f609507 for OlexSys, GUI svn.r6226)
;
_cell_angle_alpha 90
_cell_angle_beta 116.005(5)
_cell_angle_gamma 90
_cell_formula_units_Z 16
_cell_length_a 16.440(2)
_cell_length_b 17.2113(15)
_cell_length_c 14.4688(14)
_cell_measurement_reflns_used 2843
_cell_measurement_temperature 100
_cell_measurement_theta_max 68.618
_cell_measurement_theta_min 5.950
_cell_volume 3679.5(7)
_computing_cell_refinement
;
SAINT (2013) V8.40B; Integration Software for Single Crystal Data.
Bruker AXS Inc., Madison, WI 53719-1173.
;
_computing_data_collection
;
APEX 3 (2019) Bruker AXS Inc., Madison, WI 53719-1173.
;
_computing_data_reduction
;
SAINT (2013) V8.40B; Integration Software for Single Crystal Data.
Bruker AXS Inc., Madison, WI 53719-1173.
;
_computing_molecular_graphics 'Olex2 1.3 (Dolomanov et al., 2009)'
_computing_publication_material 'Olex2 1.3 (Dolomanov et al., 2009)'
_computing_structure_refinement 'XL  (Sheldrick, 2008)'
_computing_structure_solution 'SHELXT 2018/2 (Sheldrick, 2018)'
_diffrn_ambient_temperature 100
_diffrn_detector 'CCD area detector'
_diffrn_detector_area_resol_mean 8.3
_diffrn_detector_type 'Bruker Smart CCD 6000 Area Detector'
_diffrn_measured_fraction_theta_full 0.965
_diffrn_measured_fraction_theta_max 0.952
_diffrn_measurement_device 'three-circle diffractometer'
_diffrn_measurement_device_type 'Bruker Smart 6000'
_diffrn_measurement_method '\w scans'
_diffrn_radiation_collimation 'Focusing mirrors'
_diffrn_radiation_monochromator 'Montel 200 Mirrors Optics'
_diffrn_radiation_probe x-ray
_diffrn_radiation_type 'Cu K\a'
_diffrn_radiation_wavelength 1.54178
_diffrn_reflns_av_R_equivalents 0.0561
_diffrn_reflns_av_unetI/netI 0.0669
_diffrn_reflns_Laue_measured_fraction_full 0.965
_diffrn_reflns_Laue_measured_fraction_max 0.952
_diffrn_reflns_limit_h_max 20
_diffrn_reflns_limit_h_min -19
_diffrn_reflns_limit_k_max 21
_diffrn_reflns_limit_k_min -19
_diffrn_reflns_limit_l_max 17
_diffrn_reflns_limit_l_min -17
_diffrn_reflns_number 21337
_diffrn_reflns_point_group_measured_fraction_full 0.965
_diffrn_reflns_point_group_measured_fraction_max 0.952
_diffrn_reflns_theta_full 67.679
_diffrn_reflns_theta_max 70.659
_diffrn_reflns_theta_min 2.991
_diffrn_source 'Rotating Anode'
_diffrn_source_current 20.0
_diffrn_source_power 0.8
_diffrn_source_target Cu
_diffrn_source_type 'Nonius FR591 Rotating Anode'
_diffrn_source_voltage 40.0
_exptl_absorpt_coefficient_mu 0.916
_exptl_absorpt_correction_T_max 0.7533
_exptl_absorpt_correction_T_min 0.5891
_exptl_absorpt_correction_type multi-scan
_exptl_absorpt_process_details
;
SADABS-2016/2 (Bruker,2016/2) was used for absorption correction.
wR2(int) was 0.1070 before and 0.0682 after correction.
The Ratio of minimum to maximum transmission is 0.7820.
The \l/2 correction factor is Not present.
;
_exptl_crystal_colour 'clear light colourless'
_exptl_crystal_colour_lustre clear
_exptl_crystal_colour_modifier light
_exptl_crystal_colour_primary colourless
_exptl_crystal_density_diffrn 1.532
_exptl_crystal_description Block
_exptl_crystal_F_000 1728
_exptl_crystal_size_max 0.19
_exptl_crystal_size_mid 0.18
_exptl_crystal_size_min 0.17
_refine_diff_density_max 0.266
_refine_diff_density_min -0.257
_refine_diff_density_rms 0.068
_refine_ls_extinction_coef 0.0008(3)
_refine_ls_extinction_expression Fc^*^=kFc[1+0.001xFc^2^\l^3^/sin(2\q)]^-1/4^
_refine_ls_extinction_method 'SHELXL-2018/3 (Sheldrick 2018)'
_refine_ls_goodness_of_fit_ref 1.001
_refine_ls_hydrogen_treatment constr
_refine_ls_matrix_type full
_refine_ls_number_parameters 1158
_refine_ls_number_reflns 6720
_refine_ls_number_restraints 3353
_refine_ls_restrained_S_all 0.831
_refine_ls_R_factor_all 0.1286
_refine_ls_R_factor_gt 0.0736
_refine_ls_shift/su_max 0.007
_refine_ls_shift/su_mean 0.001
_refine_ls_structure_factor_coef Fsqd
_refine_ls_weighting_details 'w=1/[\s^2^(Fo^2^)+(0.1681P)^2^] where P=(Fo^2^+2Fc^2^)/3'
_refine_ls_weighting_scheme calc
_refine_ls_wR_factor_gt 0.2149
_refine_ls_wR_factor_ref 0.2765
_reflns_Friedel_coverage 0.000
_reflns_Friedel_fraction_full .
_reflns_Friedel_fraction_max .
_reflns_number_gt 3205
_reflns_number_total 6720
_reflns_threshold_expression 'I > 2\s(I)'
_cod_data_source_file bent622.cif
_cod_data_source_block bent622
_cod_database_code 4038989

loop_
_space_group_symop_id
_space_group_symop_operation_xyz
1 'x, y, z'
2 '-x, y+1/2, -z+1/2'
3 '-x, -y, -z'
4 'x, -y-1/2, z-1/2'

loop_
_atom_site_label
_atom_site_type_symbol
_atom_site_fract_x
_atom_site_fract_y
_atom_site_fract_z
_atom_site_U_iso_or_equiv
_atom_site_adp_type
_atom_site_occupancy
_atom_site_site_symmetry_order
_atom_site_calc_flag
_atom_site_refinement_flags_posn
_atom_site_refinement_flags_adp
_atom_site_refinement_flags_occupancy
_atom_site_disorder_assembly
_atom_site_disorder_group
N1A N 0.5720(2) 0.61563(19) 0.6911(2) 0.0609(9) Uani 0.799(2) 1 d D U P A 1
N2A N 0.5980(3) 0.5406(2) 0.7160(3) 0.0628(12) Uani 0.799(2) 1 d D U P A 1
N3A N 0.5378(2) 0.49127(18) 0.6555(3) 0.0614(9) Uani 0.799(2) 1 d D U P A 1
N4A N 0.47055(19) 0.53625(17) 0.5888(2) 0.0506(8) Uani 0.799(2) 1 d D U P A 1
N5A N 0.3953(3) 0.5034(2) 0.5118(4) 0.0545(12) Uani 0.799(2) 1 d D U P A 1
N6A N 0.2571(3) 0.5314(2) 0.3722(3) 0.0638(11) Uani 0.799(2) 1 d D U P A 1
N7A N 0.2490(3) 0.45954(19) 0.3602(3) 0.0727(11) Uani 0.799(2) 1 d D U P A 1
N8A N 0.2312(3) 0.3971(2) 0.3394(4) 0.1027(17) Uani 0.799(2) 1 d D U P A 1
C1A C 0.4914(3) 0.61201(18) 0.6108(4) 0.0492(13) Uani 0.799(2) 1 d D U P A 1
C2A C 0.4276(2) 0.66856(18) 0.5486(3) 0.0506(10) Uani 0.799(2) 1 d D U P A 1
C3A C 0.4392(3) 0.74893(19) 0.5639(4) 0.0609(12) Uani 0.799(2) 1 d D U P A 1
H3A H 0.492636 0.769194 0.617839 0.073 Uiso 0.799(2) 1 calc R U P A 1
C4A C 0.3724(3) 0.7981(2) 0.5001(4) 0.0673(12) Uani 0.799(2) 1 d D U P A 1
H4A H 0.379863 0.852638 0.510785 0.081 Uiso 0.799(2) 1 calc R U P A 1
C5A C 0.2937(3) 0.7693(2) 0.4197(3) 0.0668(12) Uani 0.799(2) 1 d D U P A 1
H5A H 0.248686 0.804247 0.375600 0.080 Uiso 0.799(2) 1 calc R U P A 1
C6A C 0.2812(2) 0.6907(2) 0.4041(3) 0.0601(11) Uani 0.799(2) 1 d D U P A 1
H6A H 0.227146 0.671325 0.350095 0.072 Uiso 0.799(2) 1 calc R U P A 1
C7A C 0.3481(2) 0.63910(18) 0.4678(3) 0.0502(9) Uani 0.799(2) 1 d D U P A 1
C8A C 0.3375(4) 0.55557(19) 0.4550(5) 0.0493(11) Uani 0.799(2) 1 d D U P A 1
N1H N 0.5782(10) 0.5193(7) 0.7239(12) 0.060(3) Uani 0.201(2) 1 d D U P A 2
N2H N 0.5718(7) 0.4411(7) 0.7118(9) 0.064(3) Uani 0.201(2) 1 d D U P A 2
N3H N 0.4971(7) 0.4201(5) 0.6333(8) 0.058(3) Uani 0.201(2) 1 d D U P A 2
N4H N 0.4561(7) 0.4872(5) 0.5894(8) 0.051(2) Uani 0.201(2) 1 d D U P A 2
N5H N 0.3743(12) 0.4918(7) 0.5043(16) 0.049(3) Uani 0.201(2) 1 d D U P A 2
N6H N 0.2698(9) 0.5704(7) 0.3824(11) 0.062(3) Uani 0.201(2) 1 d D U P A 2
N7H N 0.2294(12) 0.5111(9) 0.3349(13) 0.068(3) Uani 0.201(2) 1 d D U P A 2
N8H N 0.1909(11) 0.4634(9) 0.2807(13) 0.087(4) Uani 0.201(2) 1 d D U P A 2
C1H C 0.5057(8) 0.5477(5) 0.6455(10) 0.052(2) Uani 0.201(2) 1 d D U P A 2
C2H C 0.4755(12) 0.6250(5) 0.6133(16) 0.051(3) Uani 0.201(2) 1 d D U P A 2
C3H C 0.5233(9) 0.6901(6) 0.6683(11) 0.066(3) Uani 0.201(2) 1 d D U P A 2
H3H H 0.577637 0.684140 0.729803 0.079 Uiso 0.201(2) 1 calc R U P A 2
C4H C 0.4905(10) 0.7627(7) 0.6319(13) 0.073(4) Uani 0.201(2) 1 d D U P A 2
H4H H 0.524536 0.807223 0.666332 0.088 Uiso 0.201(2) 1 calc R U P A 2
C5H C 0.4078(12) 0.7725(8) 0.5452(16) 0.068(4) Uani 0.201(2) 1 d D U P A 2
H5H H 0.383886 0.823211 0.524636 0.082 Uiso 0.201(2) 1 calc R U P A 2
C6H C 0.3612(9) 0.7093(6) 0.4895(12) 0.061(2) Uani 0.201(2) 1 d D U P A 2
H6H H 0.307000 0.716245 0.428147 0.073 Uiso 0.201(2) 1 calc R U P A 2
C7H C 0.3937(8) 0.6343(6) 0.5235(10) 0.051(2) Uani 0.201(2) 1 d D U P A 2
C8H C 0.3511(18) 0.5628(6) 0.472(2) 0.050(3) Uani 0.201(2) 1 d D U P A 2
N1C N 0.9259(3) 0.8544(2) 0.8083(3) 0.0616(12) Uani 0.790(3) 1 d D U P B 1
N2C N 0.8989(3) 0.7796(3) 0.7832(4) 0.0663(14) Uani 0.790(3) 1 d D U P B 1
N3C N 0.9579(3) 0.7299(2) 0.8445(4) 0.0620(14) Uani 0.790(3) 1 d D U P B 1
N4C N 1.0260(6) 0.7739(2) 0.9115(9) 0.052(2) Uani 0.790(3) 1 d D U P B 1
N5C N 1.1015(2) 0.7413(2) 0.9886(3) 0.0527(10) Uani 0.790(3) 1 d D U P B 1
N6C N 1.2392(3) 0.7687(2) 1.1284(3) 0.0658(12) Uani 0.790(3) 1 d D U P B 1
N7C N 1.2483(3) 0.69696(19) 1.1406(3) 0.0729(12) Uani 0.790(3) 1 d D U P B 1
N8C N 1.2650(3) 0.6342(2) 1.1599(4) 0.1094(19) Uani 0.790(3) 1 d D U P B 1
C1C C 1.0058(3) 0.8498(2) 0.8896(4) 0.0495(15) Uani 0.790(3) 1 d D U P B 1
C2C C 1.0707(3) 0.90643(19) 0.9497(4) 0.0482(12) Uani 0.790(3) 1 d D U P B 1
C3C C 1.0599(3) 0.98695(18) 0.9345(3) 0.0570(11) Uani 0.790(3) 1 d D U P B 1
H3C H 1.006853 1.007257 0.879939 0.068 Uiso 0.790(3) 1 calc R U P B 1
C4C C 1.1261(3) 1.0364(3) 0.9986(4) 0.0640(14) Uani 0.790(3) 1 d D U P B 1
H4C H 1.118654 1.090908 0.988330 0.077 Uiso 0.790(3) 1 calc R U P B 1
C5C C 1.2046(3) 1.0070(2) 1.0791(3) 0.0661(12) Uani 0.790(3) 1 d D U P B 1
H5C H 1.249866 1.041816 1.123072 0.079 Uiso 0.790(3) 1 calc R U P B 1
C6C C 1.2170(2) 0.92840(19) 1.0953(3) 0.0563(10) Uani 0.790(3) 1 d D U P B 1
H6C H 1.271039 0.908897 1.149109 0.068 Uiso 0.790(3) 1 calc R U P B 1
C7C C 1.1494(4) 0.8772(2) 1.0318(5) 0.0490(14) Uani 0.790(3) 1 d D U P B 1
C8C C 1.1592(3) 0.7936(2) 1.0455(3) 0.0497(11) Uani 0.790(3) 1 d D U P B 1
N1F N 0.9145(10) 0.8142(8) 0.7811(15) 0.069(6) Uani 0.210(3) 1 d D U P B 2
N2F N 0.9201(10) 0.7357(8) 0.7902(12) 0.060(4) Uani 0.210(3) 1 d D U P B 2
N3F N 0.9935(10) 0.7120(7) 0.8683(14) 0.051(4) Uani 0.210(3) 1 d D U P B 2
N4F N 1.038(2) 0.7778(7) 0.911(3) 0.047(7) Uani 0.210(3) 1 d D U P B 2
N5F N 1.1196(9) 0.7789(7) 0.9977(11) 0.055(4) Uani 0.210(3) 1 d D U P B 2
N6F N 1.2314(7) 0.8604(7) 1.1128(8) 0.067(4) Uani 0.210(3) 1 d D U P B 2
N7F N 1.2704(10) 0.7998(8) 1.1579(13) 0.067(4) Uani 0.210(3) 1 d D U P B 2
N8F N 1.3101(9) 0.7489(8) 1.2037(11) 0.082(5) Uani 0.210(3) 1 d D U P B 2
C1F C 0.9924(10) 0.8393(6) 0.8543(11) 0.042(4) Uani 0.210(3) 1 d D U P B 2
C2F C 1.0228(8) 0.9167(5) 0.8854(10) 0.055(4) Uani 0.210(3) 1 d D U P B 2
C3F C 0.9770(10) 0.9832(6) 0.8320(11) 0.070(5) Uani 0.210(3) 1 d D U P B 2
H3F H 0.920630 0.978201 0.772796 0.085 Uiso 0.210(3) 1 calc R U P B 2
C4F C 1.0133(10) 1.0554(6) 0.8650(11) 0.063(4) Uani 0.210(3) 1 d D U P B 2
H4F H 0.981494 1.100935 0.831246 0.075 Uiso 0.210(3) 1 calc R U P B 2
C5F C 1.0983(12) 1.0606(9) 0.9496(15) 0.087(6) Uani 0.210(3) 1 d D U P B 2
H5F H 1.127932 1.109518 0.967852 0.105 Uiso 0.210(3) 1 calc R U P B 2
C6F C 1.1392(12) 0.9960(7) 1.0064(14) 0.074(5) Uani 0.210(3) 1 d D U P B 2
H6F H 1.192583 1.002353 1.068726 0.089 Uiso 0.210(3) 1 calc R U P B 2
C7F C 1.1050(9) 0.9210(6) 0.9757(11) 0.052(4) Uani 0.210(3) 1 d D U P B 2
C8F C 1.1504(12) 0.8494(7) 1.0237(15) 0.054(5) Uani 0.210(3) 1 d D U P B 2
N1D N 1.0802(4) 0.7166(2) 1.2211(5) 0.0661(19) Uani 0.774(3) 1 d D U P C 1
N2D N 1.0727(2) 0.7950(2) 1.2110(3) 0.0699(11) Uani 0.774(3) 1 d D U P C 1
N3D N 0.9981(2) 0.81547(17) 1.1322(3) 0.0633(11) Uani 0.774(3) 1 d D U P C 1
N4D N 0.9573(2) 0.74778(17) 1.0904(3) 0.0496(9) Uani 0.774(3) 1 d D U P C 1
N5D N 0.8763(4) 0.7464(3) 1.0037(6) 0.0567(17) Uani 0.774(3) 1 d D U P C 1
N6D N 0.7685(3) 0.6639(2) 0.8845(4) 0.0700(13) Uani 0.774(3) 1 d D U P C 1
N7D N 0.7324(4) 0.7252(3) 0.8388(5) 0.0713(15) Uani 0.774(3) 1 d D U P C 1
N8D N 0.6938(3) 0.7752(3) 0.7895(4) 0.0946(16) Uani 0.774(3) 1 d D U P C 1
C1D C 1.0073(3) 0.68672(19) 1.1447(3) 0.0512(11) Uani 0.774(3) 1 d D U P C 1
C2D C 0.9753(4) 0.6098(2) 1.1130(5) 0.054(2) Uani 0.774(3) 1 d D U P C 1
C3D C 1.0240(3) 0.5443(2) 1.1660(4) 0.0714(14) Uani 0.774(3) 1 d D U P C 1
H3D H 1.080559 0.549313 1.224731 0.086 Uiso 0.774(3) 1 calc R U P C 1
C4D C 0.9872(4) 0.4726(3) 1.1303(5) 0.0864(17) Uani 0.774(3) 1 d D U P C 1
H4D H 1.017494 0.427084 1.166019 0.104 Uiso 0.774(3) 1 calc R U P C 1
C5D C 0.9056(5) 0.4661(3) 1.0415(5) 0.087(2) Uani 0.774(3) 1 d D U P C 1
H5D H 0.881948 0.415831 1.017389 0.105 Uiso 0.774(3) 1 calc R U P C 1
C6D C 0.8584(3) 0.5298(2) 0.9881(4) 0.0694(13) Uani 0.774(3) 1 d D U P C 1
H6D H 0.802760 0.523789 0.928173 0.083 Uiso 0.774(3) 1 calc R U P C 1
C7D C 0.8932(3) 0.6040(2) 1.0230(3) 0.0550(12) Uani 0.774(3) 1 d D U P C 1
C8D C 0.8479(5) 0.6756(2) 0.9751(6) 0.054(2) Uani 0.774(3) 1 d D U P C 1
N1E N 1.0717(6) 0.6211(7) 1.1887(8) 0.068(4) Uani 0.226(3) 1 d D U P C 2
N2E N 1.0986(11) 0.6953(7) 1.2177(18) 0.066(6) Uani 0.226(3) 1 d D U P C 2
N3E N 1.0377(7) 0.7443(7) 1.1579(9) 0.063(3) Uani 0.226(3) 1 d D U P C 2
N4E N 0.9696(7) 0.7013(6) 1.0891(9) 0.055(3) Uani 0.226(3) 1 d D U P C 2
N5E N 0.8937(10) 0.7325(7) 1.0113(14) 0.045(4) Uani 0.226(3) 1 d D U P C 2
N6E N 0.7567(12) 0.7045(6) 0.8720(17) 0.072(5) Uani 0.226(3) 1 d D U P C 2
N7E N 0.7469(10) 0.7763(6) 0.8611(11) 0.058(3) Uani 0.226(3) 1 d D U P C 2
N8E N 0.7315(11) 0.8390(6) 0.8400(13) 0.089(5) Uani 0.226(3) 1 d D U P C 2
C1E C 0.9910(11) 0.6253(6) 1.1085(18) 0.051(5) Uani 0.226(3) 1 d D U P C 2
C2E C 0.9270(6) 0.5684(5) 1.0476(9) 0.051(3) Uani 0.226(3) 1 d D U P C 2
C3E C 0.9398(10) 0.4882(5) 1.0639(14) 0.049(4) Uani 0.226(3) 1 d D U P C 2
H3E H 0.993666 0.468555 1.117853 0.059 Uiso 0.226(3) 1 calc R U P C 2
C4E C 0.8735(9) 0.4384(6) 1.0010(11) 0.055(4) Uani 0.226(3) 1 d D U P C 2
H4E H 0.881698 0.384004 1.012269 0.066 Uiso 0.226(3) 1 calc R U P C 2
C5E C 0.7941(8) 0.4662(6) 0.9207(10) 0.067(4) Uani 0.226(3) 1 d D U P C 2
H5E H 0.749984 0.430511 0.876814 0.081 Uiso 0.226(3) 1 calc R U P C 2
C6E C 0.7791(7) 0.5445(6) 0.9044(9) 0.051(3) Uani 0.226(3) 1 d D U P C 2
H6E H 0.724398 0.563249 0.850907 0.061 Uiso 0.226(3) 1 calc R U P C 2
C7E C 0.8458(7) 0.5963(5) 0.9680(9) 0.055(3) Uani 0.226(3) 1 d D U P C 2
C8E C 0.8383(15) 0.6797(5) 0.952(2) 0.047(5) Uani 0.226(3) 1 d D U P C 2
N1B N 0.4152(3) 0.9533(3) 0.2790(3) 0.0621(13) Uani 0.779(3) 1 d D U P D 1
N2B N 0.4229(3) 1.0317(3) 0.2901(3) 0.0710(13) Uani 0.779(3) 1 d D U P D 1
N3B N 0.4969(3) 1.0531(2) 0.3692(3) 0.0659(13) Uani 0.779(3) 1 d D U P D 1
N4B N 0.5390(3) 0.9859(2) 0.4104(3) 0.0521(16) Uani 0.779(3) 1 d D U P D 1
N5B N 0.6203(2) 0.9831(2) 0.4963(3) 0.0534(10) Uani 0.779(3) 1 d D U P D 1
N6B N 0.7318(2) 0.9022(2) 0.6123(3) 0.0697(11) Uani 0.779(3) 1 d D U P D 1
N7B N 0.7675(3) 0.9637(2) 0.6577(4) 0.0742(15) Uani 0.779(3) 1 d D U P D 1
N8B N 0.8070(3) 1.0144(3) 0.7043(4) 0.0994(17) Uani 0.779(3) 1 d D U P D 1
C1B C 0.4891(3) 0.9252(2) 0.3558(4) 0.0512(13) Uani 0.779(3) 1 d D U P D 1
C2B C 0.5221(3) 0.84825(19) 0.3857(3) 0.0527(11) Uani 0.779(3) 1 d D U P D 1
C3B C 0.4765(3) 0.78211(19) 0.3312(3) 0.0692(13) Uani 0.779(3) 1 d D U P D 1
H3B H 0.420608 0.786834 0.271416 0.083 Uiso 0.779(3) 1 calc R U P D 1
C4B C 0.5139(3) 0.7104(2) 0.3657(4) 0.0829(16) Uani 0.779(3) 1 d D U P D 1
H4B H 0.483966 0.665040 0.329295 0.099 Uiso 0.779(3) 1 calc R U P D 1
C5B C 0.5959(4) 0.7039(3) 0.4541(4) 0.0790(17) Uani 0.779(3) 1 d D U P D 1
H5B H 0.620603 0.653721 0.476826 0.095 Uiso 0.779(3) 1 calc R U P D 1
C6B C 0.6418(4) 0.7677(2) 0.5089(4) 0.0693(15) Uani 0.779(3) 1 d D U P D 1
H6B H 0.697256 0.761989 0.569138 0.083 Uiso 0.779(3) 1 calc R U P D 1
C7B C 0.6052(3) 0.8414(2) 0.4743(4) 0.0584(14) Uani 0.779(3) 1 d D U P D 1
C8B C 0.6489(3) 0.9127(2) 0.5257(3) 0.0503(12) Uani 0.779(3) 1 d D U P D 1
N1G N 0.4257(5) 0.9101(7) 0.3073(5) 0.062(4) Uani 0.221(3) 1 d D U P D 2
N2G N 0.3996(4) 0.9853(6) 0.2854(4) 0.053(4) Uani 0.221(3) 1 d D U P D 2
N3G N 0.4591(5) 1.0339(6) 0.3483(5) 0.059(4) Uani 0.221(3) 1 d D U P D 2
N4G N 0.5263(5) 0.9883(6) 0.4136(6) 0.049(6) Uani 0.221(3) 1 d D U P D 2
N5G N 0.6013(6) 1.0207(6) 0.4913(6) 0.057(4) Uani 0.221(3) 1 d D U P D 2
N6G N 0.7390(7) 0.9941(6) 0.6289(7) 0.063(4) Uani 0.221(3) 1 d D U P D 2
N7G N 0.7463(9) 1.0659(5) 0.6405(9) 0.066(4) Uani 0.221(3) 1 d D U P D 2
N8G N 0.7637(11) 1.1284(6) 0.6617(11) 0.107(6) Uani 0.221(3) 1 d D U P D 2
C1G C 0.5059(5) 0.9128(6) 0.3885(6) 0.056(5) Uani 0.221(3) 1 d D U P D 2
C2G C 0.5706(6) 0.8569(5) 0.4507(7) 0.052(4) Uani 0.221(3) 1 d D U P D 2
C3G C 0.5597(8) 0.7765(5) 0.4350(9) 0.067(4) Uani 0.221(3) 1 d D U P D 2
H3G H 0.507025 0.755541 0.380459 0.080 Uiso 0.221(3) 1 calc R U P D 2
C4G C 0.6273(7) 0.7289(8) 0.5006(8) 0.071(5) Uani 0.221(3) 1 d D U P D 2
H4G H 0.619917 0.674376 0.490013 0.085 Uiso 0.221(3) 1 calc R U P D 2
C5G C 0.7063(8) 0.7561(6) 0.5821(9) 0.061(4) Uani 0.221(3) 1 d D U P D 2
H5G H 0.751187 0.720658 0.625347 0.073 Uiso 0.221(3) 1 calc R U P D 2
C6G C 0.7182(7) 0.8346(6) 0.5986(7) 0.059(4) Uani 0.221(3) 1 d D U P D 2
H6G H 0.771247 0.854588 0.653419 0.071 Uiso 0.221(3) 1 calc R U P D 2
C7G C 0.6503(6) 0.8846(6) 0.5329(7) 0.064(5) Uani 0.221(3) 1 d D U P D 2
C8G C 0.6592(6) 0.9681(6) 0.5468(7) 0.063(4) Uani 0.221(3) 1 d D U P D 2

loop_
_atom_site_aniso_label
_atom_site_aniso_U_11
_atom_site_aniso_U_22
_atom_site_aniso_U_33
_atom_site_aniso_U_23
_atom_site_aniso_U_13
_atom_site_aniso_U_12
N1A 0.055(2) 0.065(2) 0.0559(19) -0.0017(17) 0.0184(16) 0.0023(15)
N2A 0.055(2) 0.075(2) 0.053(2) 0.0061(19) 0.0186(17) 0.0070(18)
N3A 0.059(2) 0.0596(19) 0.060(2) 0.0077(17) 0.0216(16) 0.0118(16)
N4A 0.0517(19) 0.0504(18) 0.0498(19) -0.0013(16) 0.0223(15) 0.0079(15)
N5A 0.053(3) 0.0487(19) 0.056(2) -0.0033(18) 0.0180(19) -0.0015(16)
N6A 0.053(2) 0.056(2) 0.069(3) -0.014(2) 0.0141(18) -0.0127(19)
N7A 0.063(2) 0.064(2) 0.075(3) -0.023(2) 0.0160(19) -0.0045(19)
N8A 0.096(4) 0.073(3) 0.112(4) -0.028(3) 0.020(3) -0.017(2)
C1A 0.050(2) 0.050(2) 0.051(2) -0.0028(18) 0.0246(19) -0.0033(16)
C2A 0.048(2) 0.047(2) 0.051(2) 0.0015(17) 0.0173(17) -0.0091(15)
C3A 0.060(3) 0.055(2) 0.067(3) 0.000(2) 0.027(2) -0.0079(19)
C4A 0.069(3) 0.049(2) 0.075(3) 0.007(2) 0.024(2) -0.005(2)
C5A 0.065(3) 0.054(2) 0.071(3) 0.013(2) 0.021(2) 0.0056(18)
C6A 0.051(2) 0.059(2) 0.060(3) 0.001(2) 0.0148(18) -0.0017(18)
C7A 0.048(2) 0.0518(19) 0.047(2) -0.0044(18) 0.0174(17) -0.0044(16)
C8A 0.048(3) 0.0476(19) 0.051(3) -0.0050(18) 0.0203(18) -0.0033(17)
N1H 0.058(5) 0.067(5) 0.054(4) 0.001(4) 0.022(4) 0.011(4)
N2H 0.063(5) 0.069(5) 0.055(5) -0.004(5) 0.023(4) 0.008(5)
N3H 0.061(5) 0.062(5) 0.047(5) 0.002(5) 0.021(4) 0.004(4)
N4H 0.053(4) 0.049(4) 0.051(4) -0.002(4) 0.022(3) 0.002(4)
N5H 0.045(5) 0.050(5) 0.051(5) -0.005(5) 0.020(4) -0.002(4)
N6H 0.057(5) 0.059(5) 0.063(5) -0.003(5) 0.019(4) -0.007(5)
N7H 0.064(6) 0.061(6) 0.070(6) -0.006(5) 0.022(5) -0.006(5)
N8H 0.069(8) 0.100(9) 0.081(9) -0.009(8) 0.024(7) -0.006(7)
C1H 0.050(4) 0.057(4) 0.051(4) -0.001(4) 0.022(3) 0.004(3)
C2H 0.050(4) 0.058(4) 0.048(4) 0.001(4) 0.025(4) -0.004(4)
C3H 0.063(5) 0.064(5) 0.063(5) -0.001(5) 0.021(4) -0.006(5)
C4H 0.072(6) 0.063(6) 0.074(6) 0.001(6) 0.023(5) -0.011(5)
C5H 0.065(6) 0.059(6) 0.072(6) 0.003(5) 0.022(5) -0.007(5)
C6H 0.059(4) 0.057(4) 0.062(4) 0.001(4) 0.022(3) -0.002(4)
C7H 0.048(4) 0.053(4) 0.053(4) 0.002(4) 0.023(4) -0.001(4)
C8H 0.047(4) 0.053(4) 0.053(4) -0.002(4) 0.023(4) -0.006(4)
N1C 0.046(2) 0.066(3) 0.061(3) -0.007(2) 0.013(2) -0.004(2)
N2C 0.059(3) 0.069(4) 0.062(3) -0.007(3) 0.018(2) -0.005(3)
N3C 0.052(4) 0.062(3) 0.063(4) -0.007(3) 0.017(3) -0.011(2)
N4C 0.051(4) 0.054(4) 0.049(3) 0.002(3) 0.021(2) 0.000(2)
N5C 0.056(2) 0.048(2) 0.052(2) 0.006(2) 0.0208(17) -0.0028(18)
N6C 0.061(3) 0.057(2) 0.069(3) 0.003(2) 0.019(2) -0.0038(19)
N7C 0.070(3) 0.062(2) 0.068(3) 0.013(2) 0.0139(19) 0.0039(19)
N8C 0.111(4) 0.064(3) 0.110(4) 0.028(3) 0.009(3) 0.012(2)
C1C 0.051(3) 0.052(3) 0.044(3) -0.004(2) 0.020(2) 0.0039(19)
C2C 0.047(3) 0.049(2) 0.049(3) 0.001(2) 0.022(2) 0.004(2)
C3C 0.054(2) 0.046(2) 0.065(3) 0.004(2) 0.020(2) 0.0125(17)
C4C 0.069(3) 0.042(3) 0.076(4) -0.004(3) 0.027(3) 0.004(2)
C5C 0.064(3) 0.056(2) 0.073(3) -0.012(2) 0.026(2) -0.009(2)
C6C 0.054(2) 0.053(2) 0.056(3) -0.004(2) 0.0192(19) -0.0010(18)
C7C 0.047(3) 0.049(3) 0.051(3) 0.000(2) 0.021(2) 0.007(2)
C8C 0.047(3) 0.051(2) 0.048(3) 0.008(2) 0.017(2) 0.003(2)
N1F 0.050(9) 0.071(13) 0.053(9) 0.027(10) -0.008(7) 0.004(9)
N2F 0.051(10) 0.067(10) 0.052(9) -0.014(9) 0.015(8) -0.018(8)
N3F 0.052(10) 0.049(8) 0.042(8) -0.001(7) 0.010(7) -0.017(7)
N4F 0.045(10) 0.041(10) 0.050(11) -0.010(9) 0.015(9) -0.003(7)
N5F 0.045(9) 0.064(10) 0.049(9) 0.006(9) 0.014(7) 0.018(8)
N6F 0.060(8) 0.094(10) 0.048(7) 0.011(7) 0.026(6) 0.003(7)
N7F 0.048(9) 0.081(10) 0.064(10) 0.020(9) 0.016(7) 0.004(8)
N8F 0.053(8) 0.109(13) 0.059(9) 0.025(9) 0.004(7) 0.004(8)
C1F 0.048(9) 0.059(9) 0.036(9) 0.001(7) 0.034(7) 0.002(6)
C2F 0.062(9) 0.062(9) 0.054(8) -0.008(7) 0.038(7) -0.011(7)
C3F 0.087(11) 0.068(10) 0.064(10) 0.007(9) 0.041(9) 0.013(8)
C4F 0.100(11) 0.037(7) 0.064(9) 0.010(7) 0.048(8) 0.015(7)
C5F 0.103(14) 0.055(11) 0.113(15) -0.006(11) 0.056(12) -0.013(10)
C6F 0.086(11) 0.075(11) 0.081(11) -0.005(11) 0.054(9) 0.000(10)
C7F 0.064(10) 0.070(10) 0.043(9) -0.013(8) 0.043(8) -0.011(8)
C8F 0.044(8) 0.083(13) 0.048(9) 0.005(11) 0.031(7) 0.008(10)
N1D 0.052(3) 0.074(3) 0.058(3) 0.011(3) 0.011(3) 0.011(2)
N2D 0.063(2) 0.062(2) 0.066(3) 0.005(2) 0.0114(19) -0.0054(18)
N3D 0.061(2) 0.049(2) 0.064(2) 0.0100(17) 0.0121(18) -0.0083(15)
N4D 0.050(2) 0.0460(19) 0.045(2) 0.0059(18) 0.0134(17) 0.0045(16)
N5D 0.052(3) 0.056(3) 0.055(3) 0.002(2) 0.017(2) 0.010(2)
N6D 0.059(3) 0.077(3) 0.058(3) 0.001(3) 0.011(2) 0.001(3)
N7D 0.050(3) 0.084(4) 0.070(4) 0.004(3) 0.017(2) -0.002(3)
N8D 0.067(3) 0.107(4) 0.083(4) 0.027(3) 0.008(3) 0.008(3)
C1D 0.054(3) 0.042(2) 0.055(3) 0.009(2) 0.021(2) 0.0117(19)
C2D 0.063(4) 0.053(3) 0.055(3) 0.002(3) 0.032(3) 0.005(2)
C3D 0.084(3) 0.056(3) 0.079(3) 0.009(2) 0.041(3) 0.023(2)
C4D 0.114(5) 0.054(3) 0.097(5) 0.007(3) 0.051(4) 0.021(3)
C5D 0.108(7) 0.051(4) 0.101(7) -0.024(4) 0.043(5) -0.005(4)
C6D 0.080(3) 0.053(3) 0.078(3) -0.008(3) 0.037(3) -0.005(2)
C7D 0.061(3) 0.054(3) 0.057(3) -0.003(2) 0.031(2) 0.007(2)
C8D 0.049(3) 0.070(4) 0.042(4) 0.000(2) 0.020(2) -0.007(3)
N1E 0.034(6) 0.114(10) 0.057(7) -0.009(7) 0.020(5) -0.006(6)
N2E 0.031(8) 0.103(12) 0.050(9) 0.007(9) 0.004(7) -0.003(8)
N3E 0.058(7) 0.074(8) 0.058(8) -0.010(7) 0.026(6) -0.009(7)
N4E 0.054(8) 0.077(9) 0.046(7) -0.001(8) 0.032(6) -0.003(7)
N5E 0.054(9) 0.049(8) 0.044(9) 0.016(7) 0.034(7) 0.003(7)
N6E 0.065(12) 0.064(11) 0.081(14) -0.022(11) 0.027(9) 0.000(10)
N7E 0.061(8) 0.054(7) 0.058(8) 0.010(7) 0.026(6) 0.012(6)
N8E 0.084(11) 0.072(10) 0.088(11) 0.029(9) 0.018(9) 0.017(8)
C1E 0.028(7) 0.080(11) 0.047(9) 0.030(8) 0.020(7) 0.023(8)
C2E 0.056(8) 0.066(8) 0.050(8) 0.007(8) 0.041(6) -0.001(7)
C3E 0.049(9) 0.043(8) 0.040(8) -0.016(7) 0.006(7) 0.008(7)
C4E 0.070(9) 0.028(7) 0.054(9) -0.002(7) 0.016(7) 0.000(6)
C5E 0.083(10) 0.058(8) 0.075(10) 0.005(8) 0.048(8) 0.012(7)
C6E 0.040(7) 0.071(8) 0.044(7) -0.005(6) 0.021(5) -0.001(6)
C7E 0.069(9) 0.055(8) 0.051(8) -0.008(7) 0.035(7) 0.000(7)
C8E 0.059(10) 0.055(10) 0.031(9) -0.013(7) 0.024(7) 0.008(8)
N1B 0.059(2) 0.061(3) 0.054(3) -0.008(2) 0.0142(19) 0.001(2)
N2B 0.067(3) 0.070(3) 0.061(3) -0.008(3) 0.014(2) 0.005(2)
N3B 0.066(3) 0.053(3) 0.066(3) -0.003(2) 0.017(2) 0.000(2)
N4B 0.048(2) 0.047(3) 0.052(3) -0.005(3) 0.014(2) 0.002(2)
N5B 0.053(2) 0.051(2) 0.051(2) -0.007(2) 0.0176(19) 0.0001(19)
N6B 0.052(2) 0.072(3) 0.068(3) 0.002(2) 0.0099(18) -0.0006(18)
N7B 0.052(3) 0.094(4) 0.066(3) 0.001(3) 0.016(2) 0.006(2)
N8B 0.078(3) 0.108(4) 0.088(4) -0.028(3) 0.014(3) -0.016(3)
C1B 0.051(3) 0.048(2) 0.049(3) 0.001(2) 0.018(2) -0.002(2)
C2B 0.060(3) 0.048(2) 0.050(3) -0.005(2) 0.024(2) -0.0145(19)
C3B 0.082(3) 0.055(2) 0.068(3) -0.008(2) 0.030(3) -0.022(2)
C4B 0.108(4) 0.054(3) 0.089(4) -0.004(3) 0.045(3) -0.024(3)
C5B 0.104(5) 0.050(3) 0.094(5) 0.016(3) 0.053(4) 0.005(3)
C6B 0.076(4) 0.057(3) 0.077(4) 0.014(3) 0.036(3) 0.005(3)
C7B 0.069(3) 0.054(3) 0.057(3) 0.003(2) 0.032(3) -0.006(2)
C8B 0.045(2) 0.057(3) 0.049(3) -0.001(2) 0.021(2) -0.0030(19)
N1G 0.071(9) 0.066(9) 0.057(9) 0.002(7) 0.035(7) 0.006(7)
N2G 0.072(9) 0.033(8) 0.058(8) -0.004(7) 0.031(6) -0.003(7)
N3G 0.074(11) 0.049(8) 0.056(9) -0.004(8) 0.031(8) 0.005(8)
N4G 0.056(9) 0.052(11) 0.038(9) -0.010(8) 0.021(7) -0.010(7)
N5G 0.070(8) 0.036(7) 0.070(8) -0.011(7) 0.034(7) -0.003(6)
N6G 0.071(10) 0.063(9) 0.059(9) -0.032(7) 0.033(7) -0.024(7)
N7G 0.079(9) 0.048(7) 0.071(9) -0.020(7) 0.031(7) -0.015(6)
N8G 0.105(13) 0.092(13) 0.089(12) -0.004(10) 0.010(10) -0.035(10)
C1G 0.038(8) 0.079(11) 0.045(9) -0.005(8) 0.012(6) -0.010(7)
C2G 0.058(10) 0.044(8) 0.061(10) -0.012(7) 0.033(8) -0.021(7)
C3G 0.064(8) 0.080(9) 0.060(8) 0.008(8) 0.031(7) -0.006(7)
C4G 0.097(13) 0.060(12) 0.052(11) 0.006(10) 0.029(9) -0.014(11)
C5G 0.060(9) 0.059(8) 0.056(9) 0.004(7) 0.018(7) 0.004(7)
C6G 0.050(7) 0.072(9) 0.051(8) 0.002(7) 0.017(6) 0.002(6)
C7G 0.067(10) 0.085(12) 0.051(10) -0.004(9) 0.036(8) 0.013(9)
C8G 0.077(10) 0.075(10) 0.049(9) 0.001(9) 0.038(7) -0.002(9)

loop_
_atom_type_symbol
_atom_type_description
_atom_type_scat_dispersion_real
_atom_type_scat_dispersion_imag
_atom_type_scat_source
C C 0.0181 0.0091 'International Tables Vol C Tables 4.2.6.8 and 6.1.1.4'
H H 0.0000 0.0000 'International Tables Vol C Tables 4.2.6.8 and 6.1.1.4'
N N 0.0311 0.0180 'International Tables Vol C Tables 4.2.6.8 and 6.1.1.4'

loop_
_geom_angle_atom_site_label_1
_geom_angle_atom_site_label_2
_geom_angle_atom_site_label_3
_geom_angle
_geom_angle_site_symmetry_1
_geom_angle_site_symmetry_3
C1A N1A N2A 105.4(3) . .
N3A N2A N1A 112.5(3) . .
N2A N3A N4A 104.4(3) . .
N3A N4A N5A 120.6(3) . .
N3A N4A C1A 110.0(3) . .
C1A N4A N5A 129.4(3) . .
C8A N5A N4A 112.1(3) . .
N7A N6A C8A 114.6(3) . .
N8A N7A N6A 171.2(5) . .
N1A C1A N4A 107.7(3) . .
N1A C1A C2A 134.2(3) . .
N4A C1A C2A 118.0(3) . .
C3A C2A C1A 124.3(3) . .
C3A C2A C7A 119.9(3) . .
C7A C2A C1A 115.8(3) . .
C2A C3A H3A 120.3 . .
C4A C3A C2A 119.3(4) . .
C4A C3A H3A 120.3 . .
C3A C4A H4A 119.5 . .
C3A C4A C5A 121.0(4) . .
C5A C4A H4A 119.5 . .
C4A C5A H5A 119.9 . .
C6A C5A C4A 120.3(4) . .
C6A C5A H5A 119.9 . .
C5A C6A H6A 120.0 . .
C5A C6A C7A 120.0(3) . .
C7A C6A H6A 120.0 . .
C2A C7A C8A 118.5(3) . .
C6A C7A C2A 119.5(3) . .
C6A C7A C8A 122.0(3) . .
N5A C8A N6A 119.1(3) . .
N5A C8A C7A 126.1(3) . .
N6A C8A C7A 114.8(3) . .
C1H N1H N2H 105.4(9) . .
N3H N2H N1H 112.1(10) . .
N2H N3H N4H 105.0(9) . .
N3H N4H N5H 124.3(9) . .
N3H N4H C1H 109.4(8) . .
C1H N4H N5H 126.2(9) . .
C8H N5H N4H 113.1(10) . .
N7H N6H C8H 119.6(12) . .
N8H N7H N6H 171(2) . .
N1H C1H N4H 108.0(8) . .
N1H C1H C2H 132.6(9) . .
N4H C1H C2H 119.4(9) . .
C3H C2H C1H 122.2(9) . .
C3H C2H C7H 120.2(9) . .
C7H C2H C1H 117.6(9) . .
C2H C3H H3H 120.6 . .
C4H C3H C2H 118.9(11) . .
C4H C3H H3H 120.6 . .
C3H C4H H4H 119.4 . .
C3H C4H C5H 121.2(13) . .
C5H C4H H4H 119.4 . .
C4H C5H H5H 119.8 . .
C6H C5H C4H 120.3(13) . .
C6H C5H H5H 119.8 . .
C5H C6H H6H 120.1 . .
C5H C6H C7H 119.7(11) . .
C7H C6H H6H 120.1 . .
C2H C7H C8H 115.2(8) . .
C6H C7H C2H 119.5(9) . .
C6H C7H C8H 125.3(10) . .
N5H C8H N6H 115.4(10) . .
N5H C8H C7H 127.8(11) . .
N6H C8H C7H 116.4(9) . .
C1C N1C N2C 105.1(4) . .
N3C N2C N1C 112.4(4) . .
N2C N3C N4C 104.9(4) . .
N3C N4C N5C 121.7(4) . .
N3C N4C C1C 109.5(3) . .
C1C N4C N5C 128.8(4) . .
C8C N5C N4C 112.3(3) . .
N7C N6C C8C 115.6(4) . .
N8C N7C N6C 172.7(5) . .
N1C C1C N4C 108.2(3) . .
N1C C1C C2C 133.3(4) . .
N4C C1C C2C 118.5(4) . .
C3C C2C C1C 124.8(3) . .
C3C C2C C7C 119.4(3) . .
C7C C2C C1C 115.7(3) . .
C2C C3C H3C 120.1 . .
C4C C3C C2C 119.9(4) . .
C4C C3C H3C 120.1 . .
C3C C4C H4C 119.8 . .
C3C C4C C5C 120.5(4) . .
C5C C4C H4C 119.8 . .
C4C C5C H5C 119.6 . .
C6C C5C C4C 120.8(4) . .
C6C C5C H5C 119.6 . .
C5C C6C H6C 120.2 . .
C5C C6C C7C 119.6(4) . .
C7C C6C H6C 120.2 . .
C2C C7C C8C 118.4(3) . .
C6C C7C C2C 119.9(4) . .
C6C C7C C8C 121.7(3) . .
N5C C8C N6C 118.7(3) . .
N5C C8C C7C 126.2(3) . .
N6C C8C C7C 115.2(3) . .
C1F N1F N2F 104.3(9) . .
N3F N2F N1F 113.1(10) . .
N2F N3F N4F 104.4(10) . .
N3F N4F N5F 123.4(10) . .
N3F N4F C1F 109.3(9) . .
C1F N4F N5F 127.3(11) . .
C8F N5F N4F 112.0(10) . .
N7F N6F C8F 115.6(12) . .
N8F N7F N6F 175(2) . .
N1F C1F N4F 108.6(9) . .
N1F C1F C2F 129.7(11) . .
N4F C1F C2F 121.0(10) . .
C3F C2F C1F 124.1(9) . .
C3F C2F C7F 122.3(9) . .
C7F C2F C1F 113.7(9) . .
C2F C3F H3F 120.0 . .
C4F C3F C2F 120.0(10) . .
C4F C3F H3F 120.0 . .
C3F C4F H4F 120.7 . .
C3F C4F C5F 118.6(11) . .
C5F C4F H4F 120.7 . .
C4F C5F H5F 119.6 . .
C6F C5F C4F 120.7(13) . .
C6F C5F H5F 119.6 . .
C5F C6F H6F 118.8 . .
C5F C6F C7F 122.3(13) . .
C7F C6F H6F 118.8 . .
C2F C7F C8F 118.8(9) . .
C6F C7F C2F 115.5(10) . .
C6F C7F C8F 125.5(10) . .
N5F C8F N6F 118.8(10) . .
N5F C8F C7F 126.8(10) . .
N6F C8F C7F 114.1(9) . .
C1D N1D N2D 106.8(4) . .
N3D N2D N1D 111.6(4) . .
N2D N3D N4D 104.5(3) . .
N3D N4D N5D 121.2(3) . .
N3D N4D C1D 110.8(3) . .
C1D N4D N5D 128.0(3) . .
C8D N5D N4D 112.1(4) . .
N7D N6D C8D 113.9(4) . .
N8D N7D N6D 172.5(7) . .
N1D C1D N4D 106.2(3) . .
N1D C1D C2D 134.4(4) . .
N4D C1D C2D 119.4(4) . .
C3D C2D C1D 122.1(4) . .
C3D C2D C7D 122.3(4) . .
C7D C2D C1D 115.6(3) . .
C2D C3D H3D 121.1 . .
C4D C3D C2D 117.8(4) . .
C4D C3D H3D 121.1 . .
C3D C4D H4D 119.8 . .
C3D C4D C5D 120.3(5) . .
C5D C4D H4D 119.8 . .
C4D C5D H5D 118.9 . .
C6D C5D C4D 122.2(5) . .
C6D C5D H5D 118.9 . .
C5D C6D H6D 120.5 . .
C5D C6D C7D 119.0(5) . .
C7D C6D H6D 120.5 . .
C2D C7D C8D 117.7(3) . .
C6D C7D C2D 118.2(4) . .
C6D C7D C8D 124.0(4) . .
N5D C8D N6D 119.3(4) . .
N5D C8D C7D 127.2(4) . .
N6D C8D C7D 113.4(4) . .
C1E N1E N2E 106.5(9) . .
N3E N2E N1E 110.6(10) . .
N2E N3E N4E 106.4(10) . .
N3E N4E N5E 123.5(10) . .
N3E N4E C1E 108.8(9) . .
C1E N4E N5E 127.6(9) . .
C8E N5E N4E 112.7(11) . .
N7E N6E C8E 115.5(11) . .
N8E N7E N6E 172.0(19) . .
N1E C1E N4E 107.7(8) . .
N1E C1E C2E 133.4(10) . .
N4E C1E C2E 118.8(8) . .
C3E C2E C1E 123.9(9) . .
C3E C2E C7E 119.4(8) . .
C7E C2E C1E 116.7(8) . .
C2E C3E H3E 120.4 . .
C4E C3E C2E 119.2(10) . .
C4E C3E H3E 120.4 . .
C3E C4E H4E 119.4 . .
C3E C4E C5E 121.2(11) . .
C5E C4E H4E 119.4 . .
C4E C5E H5E 119.6 . .
C6E C5E C4E 120.7(10) . .
C6E C5E H5E 119.6 . .
C5E C6E H6E 120.5 . .
C5E C6E C7E 118.9(10) . .
C7E C6E H6E 120.5 . .
C2E C7E C8E 116.7(8) . .
C6E C7E C2E 120.5(8) . .
C6E C7E C8E 122.7(9) . .
N5E C8E N6E 118.0(9) . .
N5E C8E C7E 126.9(11) . .
N6E C8E C7E 114.6(9) . .
C1B N1B N2B 105.1(4) . .
N3B N2B N1B 112.8(4) . .
N2B N3B N4B 104.2(4) . .
N3B N4B N5B 122.6(3) . .
N3B N4B C1B 110.1(3) . .
C1B N4B N5B 127.3(4) . .
C8B N5B N4B 113.4(3) . .
N7B N6B C8B 114.2(4) . .
N8B N7B N6B 172.9(6) . .
N1B C1B N4B 107.8(3) . .
N1B C1B C2B 132.9(4) . .
N4B C1B C2B 119.2(4) . .
C3B C2B C1B 123.1(3) . .
C3B C2B C7B 120.7(4) . .
C7B C2B C1B 116.2(3) . .
C2B C3B H3B 120.6 . .
C4B C3B C2B 118.9(4) . .
C4B C3B H3B 120.6 . .
C3B C4B H4B 119.9 . .
C3B C4B C5B 120.2(4) . .
C5B C4B H4B 119.9 . .
C4B C5B H5B 119.0 . .
C6B C5B C4B 122.1(5) . .
C6B C5B H5B 119.0 . .
C5B C6B H6B 120.7 . .
C5B C6B C7B 118.5(5) . .
C7B C6B H6B 120.7 . .
C2B C7B C8B 117.4(3) . .
C6B C7B C2B 119.6(4) . .
C6B C7B C8B 123.0(4) . .
N5B C8B N6B 118.8(4) . .
N5B C8B C7B 126.4(3) . .
N6B C8B C7B 114.8(3) . .
C1G N1G N2G 105.2(7) . .
N3G N2G N1G 112.7(7) . .
N2G N3G N4G 104.4(7) . .
N3G N4G N5G 120.2(8) . .
N3G N4G C1G 110.0(8) . .
C1G N4G N5G 129.8(8) . .
C8G N5G N4G 111.9(9) . .
N7G N6G C8G 115.4(11) . .
N8G N7G N6G 170.7(18) . .
N1G C1G N4G 107.8(8) . .
N1G C1G C2G 135.4(9) . .
N4G C1G C2G 116.8(8) . .
C3G C2G C1G 123.9(9) . .
C3G C2G C7G 118.5(9) . .
C7G C2G C1G 117.7(8) . .
C2G C3G H3G 121.0 . .
C4G C3G C2G 118.0(11) . .
C4G C3G H3G 121.0 . .
C3G C4G H4G 118.1 . .
C3G C4G C5G 123.7(12) . .
C5G C4G H4G 118.1 . .
C4G C5G H5G 120.5 . .
C6G C5G C4G 119.0(11) . .
C6G C5G H5G 120.5 . .
C5G C6G H6G 120.7 . .
C5G C6G C7G 118.5(10) . .
C7G C6G H6G 120.7 . .
C2G C7G C8G 116.9(8) . .
C6G C7G C2G 122.3(9) . .
C6G C7G C8G 120.8(9) . .
N5G C8G N6G 117.4(9) . .
N5G C8G C7G 126.9(9) . .
N6G C8G C7G 115.7(8) . .

loop_
_geom_bond_atom_site_label_1
_geom_bond_atom_site_label_2
_geom_bond_distance
_geom_bond_site_symmetry_2
N1A N2A 1.358(3) .
N1A C1A 1.326(3) .
N2A N3A 1.307(3) .
N3A N4A 1.348(3) .
N4A N5A 1.372(3) .
N4A C1A 1.350(3) .
N5A C8A 1.304(3) .
N6A N7A 1.247(3) .
N6A C8A 1.403(3) .
N7A N8A 1.120(3) .
C1A C2A 1.425(4) .
C2A C3A 1.401(3) .
C2A C7A 1.411(4) .
C3A H3A 0.9500 .
C3A C4A 1.372(4) .
C4A H4A 0.9500 .
C4A C5A 1.398(4) .
C5A H5A 0.9500 .
C5A C6A 1.371(4) .
C6A H6A 0.9500 .
C6A C7A 1.400(3) .
C7A C8A 1.450(3) .
N1H N2H 1.357(4) .
N1H C1H 1.327(4) .
N2H N3H 1.306(3) .
N3H N4H 1.347(3) .
N4H N5H 1.372(3) .
N4H C1H 1.351(3) .
N5H C8H 1.304(3) .
N6H N7H 1.247(4) .
N6H C8H 1.402(4) .
N7H N8H 1.120(4) .
C1H C2H 1.425(4) .
C2H C3H 1.401(4) .
C2H C7H 1.410(4) .
C3H H3H 0.9500 .
C3H C4H 1.372(4) .
C4H H4H 0.9500 .
C4H C5H 1.398(4) .
C5H H5H 0.9500 .
C5H C6H 1.371(4) .
C6H H6H 0.9500 .
C6H C7H 1.400(4) .
C7H C8H 1.451(4) .
N1C N2C 1.358(3) .
N1C C1C 1.327(4) .
N2C N3C 1.306(3) .
N3C N4C 1.347(3) .
N4C N5C 1.372(3) .
N4C C1C 1.351(3) .
N5C C8C 1.305(3) .
N6C N7C 1.247(3) .
N6C C8C 1.403(3) .
N7C N8C 1.120(3) .
C1C C2C 1.425(4) .
C2C C3C 1.402(3) .
C2C C7C 1.411(4) .
C3C H3C 0.9500 .
C3C C4C 1.373(4) .
C4C H4C 0.9500 .
C4C C5C 1.400(4) .
C5C H5C 0.9500 .
C5C C6C 1.372(4) .
C6C H6C 0.9500 .
C6C C7C 1.400(3) .
C7C C8C 1.452(3) .
N1F N2F 1.357(4) .
N1F C1F 1.327(4) .
N2F N3F 1.306(3) .
N3F N4F 1.347(3) .
N4F N5F 1.372(3) .
N4F C1F 1.351(3) .
N5F C8F 1.304(3) .
N6F N7F 1.247(4) .
N6F C8F 1.402(4) .
N7F N8F 1.120(4) .
C1F C2F 1.425(4) .
C2F C3F 1.401(4) .
C2F C7F 1.410(4) .
C3F H3F 0.9500 .
C3F C4F 1.372(4) .
C4F H4F 0.9500 .
C4F C5F 1.399(4) .
C5F H5F 0.9500 .
C5F C6F 1.371(4) .
C6F H6F 0.9500 .
C6F C7F 1.400(4) .
C7F C8F 1.451(4) .
N1D N2D 1.357(3) .
N1D C1D 1.327(4) .
N2D N3D 1.305(3) .
N3D N4D 1.348(3) .
N4D N5D 1.372(3) .
N4D C1D 1.353(3) .
N5D C8D 1.304(3) .
N6D N7D 1.248(4) .
N6D C8D 1.401(4) .
N7D N8D 1.120(3) .
C1D C2D 1.425(4) .
C2D C3D 1.400(3) .
C2D C7D 1.409(4) .
C3D H3D 0.9500 .
C3D C4D 1.371(4) .
C4D H4D 0.9500 .
C4D C5D 1.398(4) .
C5D H5D 0.9500 .
C5D C6D 1.370(4) .
C6D H6D 0.9500 .
C6D C7D 1.400(3) .
C7D C8D 1.450(4) .
N1E N2E 1.357(4) .
N1E C1E 1.327(4) .
N2E N3E 1.306(3) .
N3E N4E 1.347(3) .
N4E N5E 1.372(3) .
N4E C1E 1.351(3) .
N5E C8E 1.304(3) .
N6E N7E 1.247(4) .
N6E C8E 1.402(4) .
N7E N8E 1.120(4) .
C1E C2E 1.425(4) .
C2E C3E 1.401(4) .
C2E C7E 1.410(4) .
C3E H3E 0.9500 .
C3E C4E 1.371(4) .
C4E H4E 0.9500 .
C4E C5E 1.398(4) .
C5E H5E 0.9500 .
C5E C6E 1.371(4) .
C6E H6E 0.9500 .
C6E C7E 1.400(4) .
C7E C8E 1.450(4) .
N1B N2B 1.357(3) .
N1B C1B 1.327(4) .
N2B N3B 1.306(3) .
N3B N4B 1.347(3) .
N4B N5B 1.370(3) .
N4B C1B 1.350(3) .
N5B C8B 1.303(3) .
N6B N7B 1.247(4) .
N6B C8B 1.401(3) .
N7B N8B 1.120(3) .
C1B C2B 1.424(4) .
C2B C3B 1.401(3) .
C2B C7B 1.410(4) .
C3B H3B 0.9500 .
C3B C4B 1.371(4) .
C4B H4B 0.9500 .
C4B C5B 1.398(4) .
C5B H5B 0.9500 .
C5B C6B 1.371(4) .
C6B H6B 0.9500 .
C6B C7B 1.400(3) .
C7B C8B 1.450(4) .
N1G N2G 1.357(4) .
N1G C1G 1.327(4) .
N2G N3G 1.306(3) .
N3G N4G 1.347(3) .
N4G N5G 1.372(3) .
N4G C1G 1.351(3) .
N5G C8G 1.304(3) .
N6G N7G 1.247(4) .
N6G C8G 1.402(4) .
N7G N8G 1.120(4) .
C1G C2G 1.425(4) .
C2G C3G 1.401(4) .
C2G C7G 1.410(4) .
C3G H3G 0.9500 .
C3G C4G 1.371(4) .
C4G H4G 0.9500 .
C4G C5G 1.398(4) .
C5G H5G 0.9500 .
C5G C6G 1.371(4) .
C6G H6G 0.9500 .
C6G C7G 1.400(4) .
C7G C8G 1.450(4) .

loop_
_geom_torsion_atom_site_label_1
_geom_torsion_atom_site_label_2
_geom_torsion_atom_site_label_3
_geom_torsion_atom_site_label_4
_geom_torsion
_geom_torsion_site_symmetry_1
_geom_torsion_site_symmetry_2
_geom_torsion_site_symmetry_3
_geom_torsion_site_symmetry_4
N1A N2A N3A N4A 0.2(5) . . . .
N1A C1A C2A C3A -1.1(11) . . . .
N1A C1A C2A C7A 179.6(6) . . . .
N2A N1A C1A N4A 0.0(6) . . . .
N2A N1A C1A C2A 179.5(7) . . . .
N2A N3A N4A N5A 179.0(5) . . . .
N2A N3A N4A C1A -0.2(6) . . . .
N3A N4A N5A C8A 180.0(7) . . . .
N3A N4A C1A N1A 0.2(6) . . . .
N3A N4A C1A C2A -179.5(5) . . . .
N4A N5A C8A N6A 179.5(7) . . . .
N4A N5A C8A C7A 0.2(14) . . . .
N4A C1A C2A C3A 178.4(5) . . . .
N4A C1A C2A C7A -0.9(8) . . . .
N5A N4A C1A N1A -179.0(6) . . . .
N5A N4A C1A C2A 1.4(10) . . . .
N7A N6A C8A N5A -0.6(13) . . . .
N7A N6A C8A C7A 178.8(6) . . . .
C1A N1A N2A N3A -0.1(6) . . . .
C1A N4A N5A C8A -1.0(12) . . . .
C1A C2A C3A C4A -179.0(5) . . . .
C1A C2A C7A C6A 179.0(5) . . . .
C1A C2A C7A C8A 0.3(8) . . . .
C2A C3A C4A C5A -0.6(8) . . . .
C2A C7A C8A N5A 0.1(13) . . . .
C2A C7A C8A N6A -179.2(6) . . . .
C3A C2A C7A C6A -0.3(7) . . . .
C3A C2A C7A C8A -179.1(6) . . . .
C3A C4A C5A C6A 1.0(8) . . . .
C4A C5A C6A C7A -1.1(7) . . . .
C5A C6A C7A C2A 0.7(7) . . . .
C5A C6A C7A C8A 179.4(6) . . . .
C6A C7A C8A N5A -178.6(9) . . . .
C6A C7A C8A N6A 2.1(11) . . . .
C7A C2A C3A C4A 0.3(7) . . . .
N1H N2H N3H N4H 3.5(19) . . . .
N1H C1H C2H C3H -2(4) . . . .
N1H C1H C2H C7H 179(2) . . . .
N2H N1H C1H N4H 1(2) . . . .
N2H N1H C1H C2H -177(2) . . . .
N2H N3H N4H N5H -179(2) . . . .
N2H N3H N4H C1H -2.5(17) . . . .
N3H N4H N5H C8H -176(3) . . . .
N3H N4H C1H N1H 1(2) . . . .
N3H N4H C1H C2H 179.7(19) . . . .
N4H N5H C8H N6H 177(3) . . . .
N4H N5H C8H C7H -10(6) . . . .
N4H C1H C2H C3H 180(2) . . . .
N4H C1H C2H C7H 1(3) . . . .
N5H N4H C1H N1H 177(2) . . . .
N5H N4H C1H C2H -4(3) . . . .
N7H N6H C8H N5H -6(5) . . . .
N7H N6H C8H C7H -179(3) . . . .
C1H N1H N2H N3H -3(2) . . . .
C1H N4H N5H C8H 8(4) . . . .
C1H C2H C3H C4H 179(2) . . . .
C1H C2H C7H C6H 180(2) . . . .
C1H C2H C7H C8H -2(4) . . . .
C2H C3H C4H C5H 4(3) . . . .
C2H C7H C8H N5H 8(6) . . . .
C2H C7H C8H N6H -180(3) . . . .
C3H C2H C7H C6H 1(4) . . . .
C3H C2H C7H C8H 179(3) . . . .
C3H C4H C5H C6H -5(4) . . . .
C4H C5H C6H C7H 4(3) . . . .
C5H C6H C7H C2H -2(3) . . . .
C5H C6H C7H C8H -180(3) . . . .
C6H C7H C8H N5H -174(4) . . . .
C6H C7H C8H N6H -2(5) . . . .
C7H C2H C3H C4H -2(4) . . . .
N1C N2C N3C N4C -0.4(11) . . . .
N1C C1C C2C C3C 2.3(12) . . . .
N1C C1C C2C C7C -179.7(8) . . . .
N2C N1C C1C N4C 0.6(11) . . . .
N2C N1C C1C C2C 177.1(7) . . . .
N2C N3C N4C N5C -179.9(13) . . . .
N2C N3C N4C C1C 0.8(15) . . . .
N3C N4C N5C C8C -179.6(12) . . . .
N3C N4C C1C N1C -0.9(15) . . . .
N3C N4C C1C C2C -178.0(9) . . . .
N4C N5C C8C N6C 179.2(9) . . . .
N4C N5C C8C C7C -0.9(12) . . . .
N4C C1C C2C C3C 178.6(10) . . . .
N4C C1C C2C C7C -3.5(13) . . . .
N5C N4C C1C N1C 179.8(14) . . . .
N5C N4C C1C C2C 3(2) . . . .
N7C N6C C8C N5C 0.0(8) . . . .
N7C N6C C8C C7C -179.9(6) . . . .
C1C N1C N2C N3C -0.1(8) . . . .
C1C N4C N5C C8C 0(2) . . . .
C1C C2C C3C C4C 178.6(6) . . . .
C1C C2C C7C C6C -180.0(7) . . . .
C1C C2C C7C C8C 2.4(11) . . . .
C2C C3C C4C C5C 0.1(9) . . . .
C2C C7C C8C N5C -0.2(12) . . . .
C2C C7C C8C N6C 179.8(6) . . . .
C3C C2C C7C C6C -1.9(12) . . . .
C3C C2C C7C C8C -179.6(6) . . . .
C3C C4C C5C C6C 0.2(9) . . . .
C4C C5C C6C C7C -1.4(8) . . . .
C5C C6C C7C C2C 2.3(11) . . . .
C5C C6C C7C C8C 179.8(6) . . . .
C6C C7C C8C N5C -177.7(6) . . . .
C6C C7C C8C N6C 2.2(11) . . . .
C7C C2C C3C C4C 0.7(9) . . . .
N1F N2F N3F N4F -1(4) . . . .
N1F C1F C2F C3F -9(3) . . . .
N1F C1F C2F C7F 172(2) . . . .
N2F N1F C1F N4F -6(4) . . . .
N2F N1F C1F C2F -176(2) . . . .
N2F N3F N4F N5F 179(5) . . . .
N2F N3F N4F C1F -3(5) . . . .
N3F N4F N5F C8F 179(5) . . . .
N3F N4F C1F N1F 6(5) . . . .
N3F N4F C1F C2F 177(3) . . . .
N4F N5F C8F N6F 178(4) . . . .
N4F N5F C8F C7F 5(5) . . . .
N4F C1F C2F C3F -178(4) . . . .
N4F C1F C2F C7F 3(4) . . . .
N5F N4F C1F N1F -176(5) . . . .
N5F N4F C1F C2F -5(8) . . . .
N7F N6F C8F N5F 4(3) . . . .
N7F N6F C8F C7F 178(2) . . . .
C1F N1F N2F N3F 4(3) . . . .
C1F N4F N5F C8F 2(7) . . . .
C1F C2F C3F C4F -177.1(16) . . . .
C1F C2F C7F C6F 177.4(17) . . . .
C1F C2F C7F C8F 2(3) . . . .
C2F C3F C4F C5F 3(3) . . . .
C2F C7F C8F N5F -7(4) . . . .
C2F C7F C8F N6F 180.0(18) . . . .
C3F C2F C7F C6F -2(3) . . . .
C3F C2F C7F C8F -177(2) . . . .
C3F C4F C5F C6F -8(3) . . . .
C4F C5F C6F C7F 9(4) . . . .
C5F C6F C7F C2F -3(3) . . . .
C5F C6F C7F C8F 171(3) . . . .
C6F C7F C8F N5F 179(2) . . . .
C6F C7F C8F N6F 6(4) . . . .
C7F C2F C3F C4F 2(3) . . . .
N1D N2D N3D N4D -0.4(7) . . . .
N1D C1D C2D C3D -0.4(14) . . . .
N1D C1D C2D C7D -178.2(8) . . . .
N2D N1D C1D N4D -0.2(8) . . . .
N2D N1D C1D C2D -179.8(7) . . . .
N2D N3D N4D N5D -179.1(6) . . . .
N2D N3D N4D C1D 0.3(5) . . . .
N3D N4D N5D C8D 179.9(8) . . . .
N3D N4D C1D N1D -0.1(7) . . . .
N3D N4D C1D C2D 179.6(6) . . . .
N4D N5D C8D N6D -176.5(8) . . . .
N4D N5D C8D C7D -1.6(17) . . . .
N4D C1D C2D C3D 180.0(7) . . . .
N4D C1D C2D C7D 2.2(10) . . . .
N5D N4D C1D N1D 179.3(8) . . . .
N5D N4D C1D C2D -1.0(10) . . . .
N7D N6D C8D N5D 0.5(15) . . . .
N7D N6D C8D C7D -175.2(9) . . . .
C1D N1D N2D N3D 0.4(9) . . . .
C1D N4D N5D C8D 0.6(14) . . . .
C1D C2D C3D C4D 179.4(7) . . . .
C1D C2D C7D C6D 180.0(6) . . . .
C1D C2D C7D C8D -3.0(11) . . . .
C2D C3D C4D C5D 2.4(10) . . . .
C2D C7D C8D N5D 3.0(16) . . . .
C2D C7D C8D N6D 178.2(8) . . . .
C3D C2D C7D C6D 2.2(11) . . . .
C3D C2D C7D C8D 179.2(8) . . . .
C3D C4D C5D C6D -1.2(12) . . . .
C4D C5D C6D C7D 0.4(11) . . . .
C5D C6D C7D C2D -0.9(9) . . . .
C5D C6D C7D C8D -177.7(8) . . . .
C6D C7D C8D N5D 179.8(10) . . . .
C6D C7D C8D N6D -5.0(13) . . . .
C7D C2D C3D C4D -2.9(11) . . . .
N1E N2E N3E N4E 0(3) . . . .
N1E C1E C2E C3E 0(5) . . . .
N1E C1E C2E C7E 179(3) . . . .
N2E N1E C1E N4E 0(3) . . . .
N2E N1E C1E C2E -177(3) . . . .
N2E N3E N4E N5E -178(2) . . . .
N2E N3E N4E C1E 0(3) . . . .
N3E N4E N5E C8E 178(2) . . . .
N3E N4E C1E N1E 0(3) . . . .
N3E N4E C1E C2E 178(2) . . . .
N4E N5E C8E N6E 178(3) . . . .
N4E N5E C8E C7E 7(5) . . . .
N4E C1E C2E C3E -177(2) . . . .
N4E C1E C2E C7E 2(4) . . . .
N5E N4E C1E N1E 178(2) . . . .
N5E N4E C1E C2E -5(4) . . . .
N7E N6E C8E N5E 4(5) . . . .
N7E N6E C8E C7E 176(3) . . . .
C1E N1E N2E N3E 0(3) . . . .
C1E N4E N5E C8E 0(4) . . . .
C1E C2E C3E C4E 180(2) . . . .
C1E C2E C7E C6E -180.0(19) . . . .
C1E C2E C7E C8E 4(3) . . . .
C2E C3E C4E C5E 1(3) . . . .
C2E C7E C8E N5E -9(5) . . . .
C2E C7E C8E N6E 180(3) . . . .
C3E C2E C7E C6E -1(2) . . . .
C3E C2E C7E C8E -178(2) . . . .
C3E C4E C5E C6E -2(3) . . . .
C4E C5E C6E C7E 2(2) . . . .
C5E C6E C7E C2E 0(2) . . . .
C5E C6E C7E C8E 176(2) . . . .
C6E C7E C8E N5E 175(3) . . . .
C6E C7E C8E N6E 3(4) . . . .
C7E C2E C3E C4E 1(3) . . . .
N1B N2B N3B N4B 0.4(7) . . . .
N1B C1B C2B C3B 0.8(9) . . . .
N1B C1B C2B C7B -179.8(6) . . . .
N2B N1B C1B N4B -0.3(7) . . . .
N2B N1B C1B C2B -178.7(6) . . . .
N2B N3B N4B N5B -179.8(5) . . . .
N2B N3B N4B C1B -0.6(7) . . . .
N3B N4B N5B C8B 178.4(5) . . . .
N3B N4B C1B N1B 0.5(7) . . . .
N3B N4B C1B C2B 179.2(5) . . . .
N4B N5B C8B N6B 179.5(5) . . . .
N4B N5B C8B C7B 2.6(8) . . . .
N4B C1B C2B C3B -177.4(5) . . . .
N4B C1B C2B C7B 2.0(8) . . . .
N5B N4B C1B N1B 179.7(5) . . . .
N5B N4B C1B C2B -1.6(9) . . . .
N7B N6B C8B N5B 4.9(7) . . . .
N7B N6B C8B C7B -177.9(5) . . . .
C1B N1B N2B N3B -0.1(7) . . . .
C1B N4B N5B C8B -0.7(8) . . . .
C1B C2B C3B C4B 179.6(5) . . . .
C1B C2B C7B C6B 179.6(5) . . . .
C1B C2B C7B C8B -0.3(7) . . . .
C2B C3B C4B C5B 0.4(8) . . . .
C2B C7B C8B N5B -2.2(9) . . . .
C2B C7B C8B N6B -179.2(5) . . . .
C3B C2B C7B C6B -1.0(8) . . . .
C3B C2B C7B C8B 179.1(5) . . . .
C3B C4B C5B C6B -0.2(10) . . . .
C4B C5B C6B C7B -0.5(10) . . . .
C5B C6B C7B C2B 1.1(9) . . . .
C5B C6B C7B C8B -179.0(6) . . . .
C6B C7B C8B N5B 177.9(5) . . . .
C6B C7B C8B N6B 0.9(8) . . . .
C7B C2B C3B C4B 0.3(7) . . . .
N1G N2G N3G N4G 0.00(15) . . . .
N1G C1G C2G C3G 0.1(6) . . . .
N1G C1G C2G C7G -180.0(3) . . . .
N2G N1G C1G N4G 0.0(3) . . . .
N2G N1G C1G C2G 180.0(4) . . . .
N2G N3G N4G N5G 180.0(3) . . . .
N2G N3G N4G C1G 0.0(3) . . . .
N3G N4G N5G C8G 180.0(3) . . . .
N3G N4G C1G N1G 0.0(4) . . . .
N3G N4G C1G C2G -180.0(3) . . . .
N4G N5G C8G N6G 180.0(3) . . . .
N4G N5G C8G C7G 0.0(5) . . . .
N4G C1G C2G C3G -180.0(3) . . . .
N4G C1G C2G C7G 0.0(5) . . . .
N5G N4G C1G N1G 180.0(3) . . . .
N5G N4G C1G C2G 0.1(6) . . . .
N7G N6G C8G N5G 0.0(5) . . . .
N7G N6G C8G C7G 180.0(3) . . . .
C1G N1G N2G N3G -0.02(15) . . . .
C1G N4G N5G C8G 0.0(5) . . . .
C1G C2G C3G C4G 180.0(3) . . . .
C1G C2G C7G C6G -180.0(3) . . . .
C1G C2G C7G C8G 0.0(5) . . . .
C2G C3G C4G C5G -0.1(5) . . . .
C2G C7G C8G N5G 0.0(5) . . . .
C2G C7G C8G N6G 180.0(3) . . . .
C3G C2G C7G C6G 0.0(5) . . . .
C3G C2G C7G C8G 180.0(3) . . . .
C3G C4G C5G C6G 0.0(5) . . . .
C4G C5G C6G C7G 0.0(5) . . . .
C5G C6G C7G C2G 0.0(5) . . . .
C5G C6G C7G C8G 180.0(3) . . . .
C6G C7G C8G N5G 180.0(3) . . . .
C6G C7G C8G N6G 0.0(5) . . . .
C7G C2G C3G C4G 0.1(5) . . . .

_cod_database_fobs_code 4038989
